data_8101664
loop_
_publ_author_name
'Kr\"amer, W.'
'Geyer, E.'
'Schollmeyer, D.'

_publ_section_title
;
Crystal structure of 1,7-dihydroxytricyclo[5.3.1.1^2,6^]dodeca-4,9-
dien-3,8,11,12-tetraone, C~20~H~24~O~6~
;
_journal_issue 4
_journal_name_full 'Zeitschrift f\"ur Kristallographie - New Crystal Structures'
_journal_page_first 787
_journal_page_last 788
_journal_volume 213
_journal_year 1998
_chemical_formula_sum 'C20 H24 O6'
_chemical_formula_weight 360.39
_chemical_melting_point 146(3)
_space_group_IT_number 2
_symmetry_cell_setting triclinic
_symmetry_space_group_name_Hall '-P 1'
_symmetry_space_group_name_H-M 'P -1'
_cell_angle_alpha 109.363(2)
_cell_angle_beta 107.123(2)
_cell_angle_gamma 94.742(2)
_cell_formula_units_Z 3
_cell_length_a 9.13210(10)
_cell_length_b 12.4632(2)
_cell_length_c 13.9134(3)
_cell_measurement_temperature 298(2)
_cell_volume 1398.93(4)
_diffrn_ambient_temperature 298(2)
_exptl_crystal_density_diffrn 1.283
_refine_ls_R_factor_obs 0.0452
_refine_ls_wR_factor_obs 0.1318
_cod_depositor_comments
;
The following automatic conversions were performed:

'_chemical_melting_point' value '144-149' was changed to '146(3)' -
the average value was taken and precision was estimated.

Automatic conversion script
Id: cif_fix_values 1646 2011-03-28 12:23:43Z adriana 
;
_cod_database_code 8101664

loop_
_symmetry_equiv_pos_as_xyz
'x, y, z'
'-x, -y, -z'

loop_
_atom_site_aniso_label
_atom_site_aniso_U_11
_atom_site_aniso_U_22
_atom_site_aniso_U_33
_atom_site_aniso_U_23
_atom_site_aniso_U_13
_atom_site_aniso_U_12
O1A 0.0481(6) 0.0321(6) 0.0522(7) 0.0197(5) 0.0174(5) 0.0129(5)
O2A 0.0381(5) 0.0362(6) 0.0373(6) 0.0247(5) 0.0151(4) 0.0070(4)
O3A 0.0366(6) 0.0480(7) 0.0398(6) 0.0237(5) 0.0195(5) 0.0135(5)
C1A 0.0288(7) 0.0296(8) 0.0404(8) 0.0170(7) 0.0140(6) 0.0036(6)
C2A 0.0286(7) 0.0296(7) 0.0328(7) 0.0194(6) 0.0115(5) 0.0049(6)
C3A 0.0245(6) 0.0282(7) 0.0313(7) 0.0150(6) 0.0083(5) 0.0011(5)
C4A 0.0257(6) 0.0311(7) 0.0332(7) 0.0190(6) 0.0100(5) 0.0049(6)
C5A 0.0307(7) 0.0375(8) 0.0309(7) 0.0175(6) 0.0072(6) 0.0027(6)
C6A 0.0351(7) 0.0350(8) 0.0339(8) 0.0129(7) 0.0100(6) 0.0028(6)
C7A 0.0320(7) 0.0417(9) 0.0497(9) 0.0278(8) 0.0143(7) 0.0126(7)
C8A 0.0303(8) 0.0675(13) 0.0651(12) 0.0379(11) 0.0118(8) 0.0115(8)
C9A 0.0759(14) 0.0483(11) 0.0404(10) 0.0067(9) 0.0118(9) 0.0160(10)
C10A 0.101(2) 0.0777(17) 0.0426(11) 0.0106(11) 0.0097(12) 0.0076(15)
O1B 0.0993(12) 0.0711(11) 0.0619(9) 0.0373(9) 0.0097(9) 0.0394(9)
O2B 0.0639(8) 0.0639(8) 0.0271(6) 0.0213(6) 0.0114(5) 0.0190(7)
O3B 0.0536(7) 0.0725(10) 0.0439(7) 0.0204(7) 0.0245(6) 0.0159(7)
C1B 0.0607(11) 0.0537(11) 0.0445(9) 0.0283(9) 0.0183(8) 0.0224(9)
C2B 0.0485(9) 0.0494(10) 0.0274(7) 0.0194(7) 0.0119(7) 0.0137(8)
C3B 0.0468(9) 0.0432(9) 0.0347(8) 0.0197(7) 0.0169(7) 0.0105(7)
C4B 0.0400(8) 0.0512(10) 0.0329(8) 0.0189(8) 0.0105(7) 0.0097(7)
C5B 0.0535(10) 0.0464(10) 0.0367(8) 0.0139(8) 0.0132(8) 0.0018(8)
C6B 0.0662(12) 0.0444(10) 0.0481(10) 0.0201(9) 0.0196(9) 0.0129(9)
C7B 0.0428(10) 0.0848(16) 0.0456(10) 0.0255(10) 0.0091(8) 0.0156(10)
C8B 0.0456(11) 0.0934(19) 0.0644(13) 0.0165(13) 0.0188(10) 0.0006(11)
C9B 0.112(2) 0.0499(14) 0.0827(18) 0.0202(13) 0.0253(16) 0.0289(14)
C10B 0.157(4) 0.111(3) 0.103(3) 0.039(3) 0.071(3) 0.076(3)
C11B 0.161(17) 0.043(7) 0.114(13) 0.026(8) 0.050(12) 0.008(9)
O1C 0.0443(7) 0.0438(7) 0.0739(9) 0.0383(7) 0.0189(6) 0.0023(5)
O2C 0.0341(6) 0.0374(6) 0.0450(6) 0.0180(5) 0.0035(5) -0.0071(5)
O3C 0.0451(6) 0.0518(8) 0.0378(6) 0.0133(6) 0.0116(5) 0.0025(6)
C1C 0.0385(8) 0.0276(8) 0.0449(8) 0.0188(7) 0.0154(7) 0.0065(6)
C2C 0.0295(7) 0.0271(7) 0.0375(8) 0.0148(6) 0.0067(6) 0.0003(6)
C3C 0.0350(7) 0.0258(7) 0.0381(8) 0.0157(6) 0.0103(6) 0.0055(6)
C4C 0.0315(7) 0.0286(8) 0.0394(8) 0.0177(7) 0.0115(6) 0.0045(6)
C5C 0.0312(7) 0.0340(8) 0.0423(8) 0.0196(7) 0.0107(6) 0.0081(6)
C6C 0.0370(8) 0.0340(8) 0.0446(8) 0.0222(7) 0.0139(7) 0.0103(6)
C7C 0.0385(8) 0.0437(9) 0.0499(9) 0.0260(8) 0.0191(7) 0.0063(7)
C8C 0.0505(10) 0.0575(12) 0.0597(11) 0.0274(10) 0.0288(9) 0.0190(9)
C9C 0.0467(9) 0.0602(12) 0.0616(11) 0.0435(10) 0.0175(8) 0.0169(9)
C10C 0.106(2) 0.122(2) 0.0654(15) 0.0609(17) 0.0358(15) 0.0480(19)

loop_
_atom_site_label
_atom_site_type_symbol
_atom_site_fract_x
_atom_site_fract_y
_atom_site_fract_z
_atom_site_U_iso_or_equiv
_atom_site_thermal_displace_type
_atom_site_occupancy
_atom_site_symmetry_multiplicity
_atom_site_calc_flag
_atom_site_refinement_flags
_atom_site_disorder_assembly
_atom_site_disorder_group
O1A O 0.51334(14) 0.29391(10) 0.07604(10) 0.0427(3) Uani 1 1 d . . .
O2A O 0.51225(12) 0.14945(9) -0.11383(8) 0.0338(3) Uani 1 1 d . . .
H2A H 0.5206 0.0939 -0.1765 0.067(7) Uiso 1 1 d R . .
O3A O 0.70446(12) -0.00562(10) -0.08837(9) 0.0377(3) Uani 1 1 d . . .
C1A C 0.55187(16) 0.20279(13) 0.07409(12) 0.0315(3) Uani 1 1 d . . .
C2A C 0.51712(16) 0.10199(12) -0.03548(11) 0.0281(3) Uani 1 1 d . . .
C3A C 0.63608(15) 0.02427(12) -0.02527(11) 0.0275(3) Uani 1 1 d . . .
C4A C 0.64924(15) -0.01987(12) 0.06620(11) 0.0282(3) Uani 1 1 d . . .
C5A C 0.67311(17) 0.08209(14) 0.16908(12) 0.0328(3) Uani 1 1 d . . .
H5A H 0.7211 0.0736 0.2343 0.042(5) Uiso 1 1 calc R . .
C6A C 0.63118(18) 0.18371(14) 0.17452(12) 0.0354(3) Uani 1 1 d . . .
C7A C 0.78134(17) -0.08784(15) 0.08179(14) 0.0378(4) Uani 1 1 d . . .
H7A H 0.7729 -0.1253 0.1315 0.050(4) Uiso 1 1 calc R . .
H7B H 0.7679 -0.1482 0.0127 0.050(4) Uiso 1 1 calc R . .
C8A C 0.94409(19) -0.01285(19) 0.12544(17) 0.0517(5) Uani 1 1 d . . .
H8A H 1.0209 -0.0604 0.1331 0.076(4) Uiso 1 1 calc R . .
H8B H 0.9596 0.0459 0.1948 0.076(4) Uiso 1 1 calc R . .
H8C H 0.9544 0.0232 0.0760 0.076(4) Uiso 1 1 calc R . .
C9A C 0.6590(3) 0.28501(19) 0.27841(15) 0.0592(5) Uani 1 1 d . . .
H9A H 0.6982 0.3549 0.2701 0.097(7) Uiso 1 1 calc R . .
H9B H 0.5590 0.2925 0.2884 0.097(7) Uiso 1 1 calc R . .
C10A C 0.7690(4) 0.2796(3) 0.37864(18) 0.0813(8) Uani 1 1 d . . .
H10A H 0.7784 0.3484 0.4395 0.183(11) Uiso 1 1 calc R . .
H10B H 0.8697 0.2744 0.3712 0.183(11) Uiso 1 1 calc R . .
H10C H 0.7299 0.2126 0.3900 0.183(11) Uiso 1 1 calc R . .
O1B O 0.3363(2) 0.17570(15) 0.36581(13) 0.0769(5) Uani 1 1 d . . .
O2B O 0.37690(16) -0.03510(12) 0.27996(9) 0.0511(3) Uani 1 1 d . . .
H2B H 0.3257 0.0220 0.2572 0.093(9) Uiso 1 1 d R . .
O3B O 0.67720(15) -0.02983(13) 0.38279(10) 0.0550(4) Uani 1 1 d . . .
C1B C 0.4181(2) 0.14211(18) 0.43117(15) 0.0495(4) Uani 1 1 d . . .
C2B C 0.4307(2) 0.01384(16) 0.39294(12) 0.0404(4) Uani 1 1 d . . .
C3B C 0.6015(2) 0.00837(15) 0.43892(13) 0.0394(4) Uani 1 1 d . . .
C4B C 0.66520(19) 0.05924(16) 0.56256(13) 0.0410(4) Uani 1 1 d . . .
C5B C 0.6290(2) 0.17955(17) 0.59988(14) 0.0470(4) Uani 1 1 d . . .
H5B H 0.6925 0.2317 0.6681 0.050(5) Uiso 1 1 calc R . .
C6B C 0.5137(2) 0.21735(17) 0.54324(16) 0.0520(5) Uani 1 1 d . B .
C7B C 0.8409(2) 0.0611(2) 0.60826(16) 0.0586(5) Uani 1 1 d . . .
H7C H 0.8716 0.0844 0.6863 0.072(5) Uiso 1 1 calc R . .
H7D H 0.8581 -0.0172 0.5795 0.072(5) Uiso 1 1 calc R . .
C8B C 0.9459(3) 0.1403(3) 0.58373(19) 0.0722(7) Uani 1 1 d . . .
H8D H 1.0529 0.1359 0.6153 0.099(6) Uiso 1 1 calc R . .
H8E H 0.9326 0.2186 0.6137 0.099(6) Uiso 1 1 calc R . .
H8F H 0.9192 0.1168 0.5066 0.099(6) Uiso 1 1 calc R . .
C9B C 0.4796(4) 0.3375(2) 0.5875(2) 0.0840(8) Uani 1 1 d . . .
H91A H 0.5533 0.3783 0.6604 0.102(9) Uiso 0.80 1 calc PR A 1
H91B H 0.4971 0.3799 0.5433 0.102(9) Uiso 0.80 1 calc PR A 1
H92A H 0.3689 0.3275 0.5773 0.102(9) Uiso 0.20 1 calc PR A 2
H92B H 0.5351 0.3688 0.6651 0.102(9) Uiso 0.20 1 calc PR A 2
C10B C 0.3226(6) 0.3391(4) 0.5905(4) 0.1140(16) Uani 0.80 1 d P B 1
H10D H 0.3105 0.4180 0.6190 0.171 Uiso 0.80 1 calc PR B 1
H10E H 0.3049 0.2997 0.6360 0.171 Uiso 0.80 1 calc PR B 1
H10F H 0.2484 0.3006 0.5185 0.171 Uiso 0.80 1 calc PR B 1
C11B C 0.511(2) 0.4171(13) 0.5516(14) 0.107(6) Uani 0.20 1 d P B 2
H11D H 0.4810 0.4868 0.5891 0.160 Uiso 0.20 1 calc PR B 2
H11E H 0.4533 0.3909 0.4753 0.160 Uiso 0.20 1 calc PR B 2
H11F H 0.6207 0.4325 0.5637 0.160 Uiso 0.20 1 calc PR B 2
O1C O -0.14253(14) 0.25873(11) 0.04345(11) 0.0503(3) Uani 1 1 d . . .
O2C O -0.27447(12) 0.33008(10) -0.11803(9) 0.0414(3) Uani 1 1 d . . .
H2C H -0.3212 0.2791 -0.0968 0.084(8) Uiso 1 1 d R . .
O3C O -0.05337(14) 0.37191(11) -0.19847(9) 0.0469(3) Uani 1 1 d . . .
C1C C -0.05742(18) 0.33154(13) 0.03347(13) 0.0353(3) Uani 1 1 d . . .
C2C C -0.12929(17) 0.39269(13) -0.04345(12) 0.0321(3) Uani 1 1 d . . .
C3C C -0.01659(17) 0.40923(13) -0.10164(12) 0.0325(3) Uani 1 1 d . . .
C4C C 0.14470(17) 0.47953(13) -0.02447(12) 0.0321(3) Uani 1 1 d . . .
C5C C 0.20335(18) 0.42507(14) 0.05863(13) 0.0347(3) Uani 1 1 d . . .
H5C H 0.3111 0.4363 0.0910 0.040(5) Uiso 1 1 calc R . .
C6C C 0.11337(18) 0.36209(14) 0.08948(13) 0.0363(3) Uani 1 1 d . . .
C7C C 0.25921(19) 0.48735(15) -0.08459(14) 0.0409(4) Uani 1 1 d . . .
H7E H 0.2123 0.5162 -0.1409 0.048(4) Uiso 1 1 calc R . .
H7F H 0.3533 0.5435 -0.0340 0.048(4) Uiso 1 1 calc R . .
C8C C 0.3049(2) 0.37331(18) -0.13590(17) 0.0515(5) Uani 1 1 d . . .
H8G H 0.3761 0.3853 -0.1720 0.073(4) Uiso 1 1 calc R . .
H8H H 0.2130 0.3175 -0.1876 0.073(4) Uiso 1 1 calc R . .
H8I H 0.3546 0.3451 -0.0806 0.073(4) Uiso 1 1 calc R . .
C9C C 0.1780(2) 0.31796(18) 0.17862(16) 0.0505(5) Uani 1 1 d . . .
H9E H 0.2912 0.3330 0.2009 0.064(5) Uiso 1 1 calc R . .
H9F H 0.1413 0.2346 0.1509 0.064(5) Uiso 1 1 calc R . .
C10C C 0.1302(4) 0.3741(3) 0.2763(2) 0.0874(9) Uani 1 1 d . . .
H10G H 0.1741 0.3434 0.3308 0.125(7) Uiso 1 1 calc R . .
H10H H 0.0183 0.3580 0.2550 0.125(7) Uiso 1 1 calc R . .
H10I H 0.1680 0.4565 0.3050 0.125(7) Uiso 1 1 calc R . .

loop_
_geom_bond_atom_site_label_1
_geom_bond_atom_site_label_2
_geom_bond_distance
_geom_bond_site_symmetry_2
_geom_bond_publ_flag
O1A C1A 1.2106(18) . ?
O2A C2A 1.3942(15) . ?
O3A C3A 1.2016(17) . ?
C1A C6A 1.479(2) . ?
C1A C2A 1.543(2) . ?
C2A C3A 1.5209(19) . ?
C2A C4A 1.6151(18) 2_655 ?
C3A C4A 1.5238(17) . ?
C4A C5A 1.508(2) . ?
C4A C7A 1.5351(19) . ?
C4A C2A 1.6152(18) 2_655 ?
C5A C6A 1.338(2) . ?
C6A C9A 1.506(2) . ?
C7A C8A 1.521(2) . ?
C9A C10A 1.486(3) . ?
O1B C1B 1.210(2) . ?
O2B C2B 1.3943(19) . ?
O3B C3B 1.200(2) . ?
C1B C6B 1.472(3) . ?
C1B C2B 1.535(3) . ?
C2B C3B 1.518(2) . ?
C2B C4B 1.594(2) 2_656 ?
C3B C4B 1.525(2) . ?
C4B C5B 1.514(3) . ?
C4B C7B 1.538(2) . ?
C4B C2B 1.594(2) 2_656 ?
C5B C6B 1.339(3) . ?
C6B C9B 1.516(3) . ?
C7B C8B 1.506(3) . ?
C9B C11B 1.296(15) . ?
C9B C10B 1.448(5) . ?
O1C C1C 1.2155(19) . ?
O2C C2C 1.3876(17) . ?
O3C C3C 1.1984(19) . ?
C1C C6C 1.474(2) . ?
C1C C2C 1.538(2) . ?
C2C C3C 1.524(2) . ?
C2C C4C 1.602(2) 2_565 ?
C3C C4C 1.524(2) . ?
C4C C5C 1.5167(19) . ?
C4C C7C 1.535(2) . ?
C4C C2C 1.602(2) 2_565 ?
C5C C6C 1.342(2) . ?
C6C C9C 1.505(2) . ?
C7C C8C 1.518(3) . ?
C9C C10C 1.515(3) . ?
